data_4513417
loop_
_publ_author_name
'Li, Ai-Yan'
'Xu, Lin-Lin'
'Chen, Jia-Mei'
'Lu, Tong-Bu'

_publ_section_title
;
 Solubility and Dissolution Rate Enhancement of Triamterene by a
 Cocrystallization Method
;
_journal_issue 8
_journal_name_full 'Crystal Growth &amp; Design'
_journal_page_first 3785
_journal_paper_doi 10.1021/acs.cgd.5b00439
_journal_volume 15
_journal_year 2015
_chemical_formula_sum 'C20 H19 N7 O3'
_chemical_formula_weight 405.42
_chemical_name_systematic
; 
 ? 
;
_space_group_IT_number 14
_symmetry_cell_setting monoclinic
_symmetry_space_group_name_Hall '-P 2ybc'
_symmetry_space_group_name_H-M 'P 1 21/c 1'
_atom_sites_solution_hydrogens geom
_atom_sites_solution_primary direct
_atom_sites_solution_secondary difmap
_audit_creation_method SHELXL-97
_cell_angle_alpha 90.00
_cell_angle_beta 104.560(2)
_cell_angle_gamma 90.00
_cell_formula_units_Z 4
_cell_length_a 13.0395(3)
_cell_length_b 17.6175(4)
_cell_length_c 8.4419(2)
_cell_measurement_reflns_used 2878
_cell_measurement_temperature 293(2)
_cell_measurement_theta_max 65.3025
_cell_measurement_theta_min 3.4991
_cell_volume 1877.02(8)
_computing_cell_refinement
;
CrysAlisPro, Agilent Technologies,
Version 1.171.36.20 (release 27-06-2012 CrysAlis171 .NET)
(compiled Jul 11 2012,15:38:31)
;
_computing_data_collection
;
CrysAlisPro, Agilent Technologies,
Version 1.171.36.20 (release 27-06-2012 CrysAlis171 .NET)
(compiled Jul 11 2012,15:38:31)
;
_computing_data_reduction
;
CrysAlisPro, Agilent Technologies,
Version 1.171.36.20 (release 27-06-2012 CrysAlis171 .NET)
(compiled Jul 11 2012,15:38:31)
;
_computing_structure_refinement 'SHELXL-97 (Sheldrick, 1997)'
_computing_structure_solution 'SHELXS-97 (Sheldrick, 1990)'
_diffrn_ambient_temperature 293(2)
_diffrn_detector_area_resol_mean 10.5058
_diffrn_measured_fraction_theta_full 0.976
_diffrn_measured_fraction_theta_max 0.976
_diffrn_measurement_device_type 'Xcalibur, Atlas, Gemini ultra'
_diffrn_measurement_method '\w scans'
_diffrn_radiation_monochromator graphite
_diffrn_radiation_source 'fine-focus sealed tube'
_diffrn_radiation_type CuK\a
_diffrn_radiation_wavelength 1.54178
_diffrn_reflns_av_R_equivalents 0.0355
_diffrn_reflns_av_sigmaI/netI 0.0426
_diffrn_reflns_limit_h_max 15
_diffrn_reflns_limit_h_min -13
_diffrn_reflns_limit_k_max 13
_diffrn_reflns_limit_k_min -20
_diffrn_reflns_limit_l_max 8
_diffrn_reflns_limit_l_min -9
_diffrn_reflns_number 6599
_diffrn_reflns_theta_full 65.40
_diffrn_reflns_theta_max 65.40
_diffrn_reflns_theta_min 3.50
_exptl_absorpt_coefficient_mu 0.838
_exptl_absorpt_correction_T_max 1.00000
_exptl_absorpt_correction_T_min 0.91016
_exptl_absorpt_correction_type multi-scan
_exptl_absorpt_process_details
;
CrysAlisPro, Agilent Technologies,
Version 1.171.36.20 (release 27-06-2012 CrysAlis171 .NET)
(compiled Jul 11 2012,15:38:31)
Empirical absorption correction using spherical harmonics,
 implemented in SCALE3 ABSPACK scaling algorithm.
;
_exptl_crystal_colour colourless
_exptl_crystal_density_diffrn 1.435
_exptl_crystal_density_method 'not measured'
_exptl_crystal_description plate
_exptl_crystal_F_000 848
_exptl_crystal_size_max 0.15
_exptl_crystal_size_mid 0.05
_exptl_crystal_size_min 0.04
_refine_diff_density_max 0.509
_refine_diff_density_min -0.221
_refine_diff_density_rms 0.047
_refine_ls_extinction_method none
_refine_ls_goodness_of_fit_ref 1.044
_refine_ls_hydrogen_treatment mixed
_refine_ls_matrix_type full
_refine_ls_number_parameters 303
_refine_ls_number_reflns 3142
_refine_ls_number_restraints 0
_refine_ls_restrained_S_all 1.044
_refine_ls_R_factor_all 0.0551
_refine_ls_R_factor_gt 0.0409
_refine_ls_shift/su_max 0.000
_refine_ls_shift/su_mean 0.000
_refine_ls_structure_factor_coef Fsqd
_refine_ls_weighting_details 'calc w=1/[\s^2^(Fo^2^)+(0.0448P)^2^+0.2700P] where P=(Fo^2^+2Fc^2^)/3'
_refine_ls_weighting_scheme calc
_refine_ls_wR_factor_gt 0.0932
_refine_ls_wR_factor_ref 0.1013
_reflns_number_gt 2512
_reflns_number_total 3142
_reflns_threshold_expression >2sigma(I)
_cod_data_source_file cg5b00439_si_002.cif
_cod_data_source_block TA-Mandelate
_cod_depositor_comments
;
The following automatic conversions were performed:

'_symmetry_cell_setting' value 'Monoclinic' changed to 'monoclinic'
according to
/usr/data/users/saulius/crontab/automatic-downloads/rss-feeds/ACS/lib/dictionaries/cif_core.dic
dictionary named 'cif_core.dic' version 2.4.2 from 2011-04-26.

Automatic conversion script
Id: cif_fix_values 3271 2015-04-21 07:52:19Z andrius 

 Adding full bibliography for 4513417--4513418.cif.
;
_cod_original_sg_symbol_H-M 'P2(1)/c  '
_cod_database_code 4513417

loop_
_symmetry_equiv_pos_as_xyz
'x, y, z'
'-x, y+1/2, -z+1/2'
'-x, -y, -z'
'x, -y-1/2, z-1/2'

loop_
_atom_site_label
_atom_site_type_symbol
_atom_site_fract_x
_atom_site_fract_y
_atom_site_fract_z
_atom_site_U_iso_or_equiv
_atom_site_adp_type
_atom_site_occupancy
_atom_site_symmetry_multiplicity
_atom_site_calc_flag
_atom_site_refinement_flags
N3 N 0.55403(13) 0.07947(8) 0.92342(18) 0.0206(3) Uani 1 1 d .
N2 N 0.55726(12) 0.15342(8) 1.15375(17) 0.0206(3) Uani 1 1 d .
N1 N 0.71934(12) 0.05939(8) 1.33633(17) 0.0199(3) Uani 1 1 d .
N4 N 0.65920(12) -0.03228(8) 0.93631(18) 0.0231(3) Uani 1 1 d .
N7 N 0.55363(14) 0.21705(9) 1.3873(2) 0.0266(4) Uani 1 1 d .
N6 N 0.54222(14) 0.00381(10) 0.69799(19) 0.0252(4) Uani 1 1 d .
C18 C 0.67315(14) 0.04607(9) 1.1761(2) 0.0193(4) Uani 1 1 d .
C17 C 0.59539(14) 0.09426(9) 1.0867(2) 0.0190(4) Uani 1 1 d .
C9 C 0.74169(14) 0.13294(10) 1.5804(2) 0.0203(4) Uani 1 1 d .
C16 C 0.59792(14) 0.16340(10) 1.3148(2) 0.0204(4) Uani 1 1 d .
C19 C 0.70277(14) -0.01853(10) 1.0941(2) 0.0212(4) Uani 1 1 d .
C15 C 0.68515(14) 0.11753(9) 1.4073(2) 0.0195(4) Uani 1 1 d .
C20 C 0.58679(14) 0.01688(10) 0.8540(2) 0.0210(4) Uani 1 1 d .
N5 N 0.77535(14) -0.06713(10) 1.1757(2) 0.0290(4) Uani 1 1 d .
C14 C 0.76622(15) 0.20651(11) 1.6402(2) 0.0233(4) Uani 1 1 d .
H14 H 0.7408 0.2480 1.5737 0.028 Uiso 1 1 calc R
C10 C 0.77950(15) 0.07188(11) 1.6836(2) 0.0247(4) Uani 1 1 d .
H10 H 0.7637 0.0225 1.6464 0.030 Uiso 1 1 calc R
C11 C 0.84055(17) 0.08426(12) 1.8416(2) 0.0306(5) Uani 1 1 d .
H11 H 0.8650 0.0432 1.9097 0.037 Uiso 1 1 calc R
C13 C 0.82778(16) 0.21818(11) 1.7968(2) 0.0286(4) Uani 1 1 d .
H13 H 0.8443 0.2674 1.8347 0.034 Uiso 1 1 calc R
C12 C 0.86511(16) 0.15705(12) 1.8980(2) 0.0325(5) Uani 1 1 d .
H12 H 0.9066 0.1651 2.0037 0.039 Uiso 1 1 calc R
H7A H 0.5741(18) 0.2246(12) 1.495(3) 0.032(6) Uiso 1 1 d .
H7B H 0.4991(19) 0.2441(13) 1.324(3) 0.032(6) Uiso 1 1 d .
H5A H 0.7985(17) -0.0600(12) 1.284(3) 0.030(6) Uiso 1 1 d .
H3A H 0.505(2) 0.1105(14) 0.860(3) 0.041(7) Uiso 1 1 d .
H6B H 0.491(2) 0.0387(15) 0.638(3) 0.046(7) Uiso 1 1 d .
H5B H 0.782(2) -0.1116(15) 1.123(3) 0.047(7) Uiso 1 1 d .
H6A H 0.571(2) -0.0326(14) 0.650(3) 0.042(7) Uiso 1 1 d .
O2 O 0.41399(11) 0.17737(7) 0.71584(16) 0.0317(3) Uani 1 1 d .
O3 O 0.38319(12) 0.09457(8) 0.51152(16) 0.0338(4) Uani 1 1 d .
O1 O 0.29243(13) 0.28707(7) 0.52707(18) 0.0357(4) Uani 1 1 d .
C1 C 0.18092(15) 0.17849(10) 0.4458(2) 0.0233(4) Uani 1 1 d .
C8 C 0.37009(14) 0.15730(10) 0.5726(2) 0.0225(4) Uani 1 1 d .
C7 C 0.29004(15) 0.21150(10) 0.4620(2) 0.0266(4) Uani 1 1 d .
H7C H 0.3046 0.2137 0.3537 0.032 Uiso 1 1 calc R
C6 C 0.12255(16) 0.19682(11) 0.5571(2) 0.0291(4) Uani 1 1 d .
H6C H 0.1468 0.2343 0.6351 0.035 Uiso 1 1 calc R
C2 C 0.14100(17) 0.12421(11) 0.3263(3) 0.0318(5) Uani 1 1 d .
H2A H 0.1784 0.1124 0.2492 0.038 Uiso 1 1 calc R
C4 C -0.00928(17) 0.10429(13) 0.4355(3) 0.0408(6) Uani 1 1 d .
H4A H -0.0717 0.0784 0.4339 0.049 Uiso 1 1 calc R
C3 C 0.04632(18) 0.08772(12) 0.3214(3) 0.0407(5) Uani 1 1 d .
H3B H 0.0202 0.0518 0.2405 0.049 Uiso 1 1 calc R
C5 C 0.02745(16) 0.15928(13) 0.5524(3) 0.0367(5) Uani 1 1 d .
H5C H -0.0110 0.1713 0.6280 0.044 Uiso 1 1 calc R
H1AA H 0.368(3) 0.3055(18) 0.556(4) 0.079(10) Uiso 1 1 d .

loop_
_atom_site_aniso_label
_atom_site_aniso_U_11
_atom_site_aniso_U_22
_atom_site_aniso_U_33
_atom_site_aniso_U_23
_atom_site_aniso_U_13
_atom_site_aniso_U_12
N3 0.0230(8) 0.0196(8) 0.0176(7) -0.0012(6) 0.0019(6) 0.0023(7)
N2 0.0232(8) 0.0187(7) 0.0184(7) -0.0003(6) 0.0027(6) 0.0010(6)
N1 0.0205(8) 0.0187(7) 0.0196(8) 0.0002(6) 0.0036(6) -0.0012(6)
N4 0.0269(8) 0.0203(8) 0.0217(8) -0.0013(6) 0.0053(6) 0.0011(7)
N7 0.0298(9) 0.0272(9) 0.0202(9) -0.0043(7) 0.0013(7) 0.0097(7)
N6 0.0285(9) 0.0264(9) 0.0194(8) -0.0054(7) 0.0033(7) 0.0031(7)
C18 0.0193(9) 0.0178(9) 0.0198(9) 0.0008(7) 0.0033(7) -0.0018(7)
C17 0.0196(9) 0.0178(9) 0.0190(9) 0.0002(7) 0.0038(7) -0.0024(7)
C9 0.0170(9) 0.0249(9) 0.0191(9) 0.0000(7) 0.0048(7) 0.0002(7)
C16 0.0217(9) 0.0190(9) 0.0198(9) 0.0007(7) 0.0038(7) -0.0008(7)
C19 0.0226(9) 0.0176(9) 0.0238(9) 0.0008(7) 0.0064(7) -0.0004(7)
C15 0.0195(9) 0.0183(9) 0.0199(9) 0.0005(7) 0.0036(7) -0.0021(7)
C20 0.0222(9) 0.0204(9) 0.0210(9) -0.0011(7) 0.0064(7) -0.0021(7)
N5 0.0366(10) 0.0226(9) 0.0244(9) -0.0013(7) 0.0014(7) 0.0085(7)
C14 0.0243(9) 0.0241(9) 0.0212(9) -0.0013(7) 0.0052(7) -0.0004(8)
C10 0.0248(10) 0.0259(10) 0.0231(9) 0.0012(8) 0.0057(8) 0.0017(8)
C11 0.0304(11) 0.0370(11) 0.0228(10) 0.0056(8) 0.0036(8) 0.0058(9)
C13 0.0275(10) 0.0332(11) 0.0244(10) -0.0078(8) 0.0055(8) -0.0006(9)
C12 0.0285(11) 0.0462(13) 0.0199(10) -0.0068(9) 0.0003(8) 0.0019(9)
O2 0.0353(8) 0.0249(7) 0.0284(7) -0.0042(6) -0.0042(6) 0.0022(6)
O3 0.0376(8) 0.0342(8) 0.0261(7) -0.0059(6) 0.0016(6) 0.0099(6)
O1 0.0398(9) 0.0214(7) 0.0443(9) 0.0039(6) 0.0077(7) -0.0019(6)
C1 0.0239(10) 0.0208(9) 0.0228(9) 0.0057(7) 0.0016(8) 0.0036(8)
C8 0.0198(9) 0.0248(10) 0.0232(9) 0.0003(8) 0.0062(7) -0.0034(8)
C7 0.0293(10) 0.0269(10) 0.0237(9) 0.0056(8) 0.0066(8) 0.0015(8)
C6 0.0274(10) 0.0324(10) 0.0259(10) 0.0023(8) 0.0037(8) 0.0074(9)
C2 0.0308(11) 0.0284(10) 0.0343(11) -0.0019(8) 0.0042(9) 0.0063(9)
C4 0.0226(11) 0.0353(12) 0.0604(15) 0.0121(11) 0.0027(10) 0.0007(9)
C3 0.0321(12) 0.0301(11) 0.0531(14) -0.0032(10) -0.0023(10) 0.0006(9)
C5 0.0251(11) 0.0478(13) 0.0393(12) 0.0129(10) 0.0121(9) 0.0116(10)

loop_
_atom_type_symbol
_atom_type_description
_atom_type_scat_dispersion_real
_atom_type_scat_dispersion_imag
_atom_type_scat_source
C C 0.0181 0.0091 'International Tables Vol C Tables 4.2.6.8 and 6.1.1.4'
H H 0.0000 0.0000 'International Tables Vol C Tables 4.2.6.8 and 6.1.1.4'
N N 0.0311 0.0180 'International Tables Vol C Tables 4.2.6.8 and 6.1.1.4'
O O 0.0492 0.0322 'International Tables Vol C Tables 4.2.6.8 and 6.1.1.4'

loop_
_geom_angle_atom_site_label_1
_geom_angle_atom_site_label_2
_geom_angle_atom_site_label_3
_geom_angle
C20 N3 C17 119.84(16)
C20 N3 H3A 119.1(15)
C17 N3 H3A 121.1(15)
C17 N2 C16 115.87(15)
C15 N1 C18 118.11(15)
C19 N4 C20 117.96(15)
C16 N7 H7A 121.4(14)
C16 N7 H7B 117.7(14)
H7A N7 H7B 121(2)
C20 N6 H6B 119.3(15)
C20 N6 H6A 116.4(16)
H6B N6 H6A 123(2)
N1 C18 C17 121.10(16)
N1 C18 C19 120.84(15)
C17 C18 C19 118.06(15)
N2 C17 N3 118.56(15)
N2 C17 C18 122.87(16)
N3 C17 C18 118.56(16)
C10 C9 C14 118.45(16)
C10 C9 C15 118.91(16)
C14 C9 C15 122.42(16)
N7 C16 N2 116.85(16)
N7 C16 C15 121.22(16)
N2 C16 C15 121.93(16)
N5 C19 N4 117.96(16)
N5 C19 C18 120.19(16)
N4 C19 C18 121.85(16)
N1 C15 C16 119.74(15)
N1 C15 C9 116.57(15)
C16 C15 C9 123.68(15)
N6 C20 N4 118.77(16)
N6 C20 N3 117.54(17)
N4 C20 N3 123.67(16)
C19 N5 H5A 116.7(14)
C19 N5 H5B 116.0(16)
H5A N5 H5B 125(2)
C13 C14 C9 120.65(17)
C13 C14 H14 119.7
C9 C14 H14 119.7
C11 C10 C9 120.44(18)
C11 C10 H10 119.8
C9 C10 H10 119.8
C12 C11 C10 120.41(18)
C12 C11 H11 119.8
C10 C11 H11 119.8
C14 C13 C12 120.35(18)
C14 C13 H13 119.8
C12 C13 H13 119.8
C11 C12 C13 119.69(17)
C11 C12 H12 120.2
C13 C12 H12 120.2
C7 O1 H1AA 108.4(18)
C6 C1 C2 118.77(18)
C6 C1 C7 120.88(17)
C2 C1 C7 120.14(18)
O3 C8 O2 124.87(17)
O3 C8 C7 116.07(16)
O2 C8 C7 119.01(16)
O1 C7 C1 108.70(16)
O1 C7 C8 113.29(15)
C1 C7 C8 107.16(14)
O1 C7 H7C 109.2
C1 C7 H7C 109.2
C8 C7 H7C 109.2
C1 C6 C5 120.31(19)
C1 C6 H6C 119.8
C5 C6 H6C 119.8
C3 C2 C1 120.6(2)
C3 C2 H2A 119.7
C1 C2 H2A 119.7
C3 C4 C5 120.1(2)
C3 C4 H4A 120.0
C5 C4 H4A 120.0
C4 C3 C2 120.3(2)
C4 C3 H3B 119.9
C2 C3 H3B 119.9
C4 C5 C6 119.9(2)
C4 C5 H5C 120.1
C6 C5 H5C 120.1

loop_
_geom_bond_atom_site_label_1
_geom_bond_atom_site_label_2
_geom_bond_distance
N3 C20 1.367(2)
N3 C17 1.373(2)
N3 H3A 0.90(3)
N2 C17 1.340(2)
N2 C16 1.341(2)
N1 C15 1.319(2)
N1 C18 1.356(2)
N4 C19 1.333(2)
N4 C20 1.340(2)
N7 C16 1.334(2)
N7 H7A 0.89(2)
N7 H7B 0.91(2)
N6 C20 1.319(2)
N6 H6B 0.95(3)
N6 H6A 0.89(3)
C18 C17 1.391(2)
C18 C19 1.435(2)
C9 C10 1.394(3)
C9 C14 1.399(3)
C9 C15 1.487(2)
C16 C15 1.453(2)
C19 N5 1.332(2)
N5 H5A 0.89(2)
N5 H5B 0.92(3)
C14 C13 1.379(3)
C14 H14 0.9300
C10 C11 1.388(3)
C10 H10 0.9300
C11 C12 1.378(3)
C11 H11 0.9300
C13 C12 1.385(3)
C13 H13 0.9300
C12 H12 0.9300
O2 C8 1.252(2)
O3 C8 1.249(2)
O1 C7 1.438(2)
O1 H1AA 1.01(4)
C1 C6 1.388(3)
C1 C2 1.392(3)
C1 C7 1.511(3)
C8 C7 1.544(3)
C7 H7C 0.9800
C6 C5 1.397(3)
C6 H6C 0.9300
C2 C3 1.383(3)
C2 H2A 0.9300
C4 C3 1.375(3)
C4 C5 1.380(3)
C4 H4A 0.9300
C3 H3B 0.9300
C5 H5C 0.9300

loop_
_geom_hbond_atom_site_label_D
_geom_hbond_atom_site_label_H
_geom_hbond_atom_site_label_A
_geom_hbond_distance_DH
_geom_hbond_distance_HA
_geom_hbond_distance_DA
_geom_hbond_angle_DHA
_geom_hbond_site_symmetry_A
N6 H6B O3 0.95(3) 1.82(3) 2.774(2) 173(2) .
N3 H3A O2 0.90(3) 1.89(3) 2.788(2) 174(2) .
O1 H1AA N2 1.01(4) 2.50(4) 3.509(2) 175(3) 4_565
N7 H7B O2 0.91(2) 1.86(2) 2.747(2) 163(2) 4_566
N7 H7A N2 0.89(2) 2.57(2) 3.196(2) 127.8(17) 4_566
